data_4513053
loop_
_publ_author_name
'Ghiassi, Kamran B.'
'Wescott, Joseph'
'Chen, Susanne Y.'
'Balch, Alan L.'
'Olmstead, Marilyn M.'

_publ_section_title
;
 Waves of Halogen--Halogen Bond Formation in the Cocrystallization of
 Hexabromobenzene and 1,2,4,5-Tetrabromobenzene with C70
;
_journal_issue 5
_journal_name_full 'Crystal Growth &amp; Design'
_journal_page_first 2480
_journal_paper_doi 10.1021/acs.cgd.5b00256
_journal_volume 15
_journal_year 2015
_chemical_formula_moiety 'C70, 2(C6 H2 Br4), C S2'
_chemical_formula_sum 'C83 H4 Br8 S2'
_chemical_formula_weight 1704.26
_chemical_name_common 'C70 . 2 C6H2Br4 . CS2'
_space_group_crystal_system monoclinic
_space_group_IT_number 11
_space_group_name_Hall '-P 2yb'
_space_group_name_H-M_alt 'P 1 21/m 1'
_symmetry_space_group_name_Hall '-P 2yb'
_symmetry_space_group_name_H-M 'P 1 21/m 1'
_atom_sites_solution_hydrogens geom
_atom_sites_solution_primary direct
_atom_sites_solution_secondary difmap
_audit_creation_method SHELXL-2014/7
_cell_angle_alpha 90
_cell_angle_beta 92.620(9)
_cell_angle_gamma 90
_cell_formula_units_Z 2
_cell_length_a 10.620(7)
_cell_length_b 22.401(14)
_cell_length_c 10.652(7)
_cell_measurement_reflns_used 7284
_cell_measurement_temperature 90(2)
_cell_measurement_theta_max 26.63
_cell_measurement_theta_min 3.21
_cell_volume 2531(3)
_computing_cell_refinement 'SAINT (Bruker, 2014)'
_computing_data_collection 'Apex2 (Bruker, 2014)'
_computing_data_reduction 'SAINT (Bruker, 2014)'
_computing_publication_material 'SHELXL-2014 (Sheldrick, 2014)'
_computing_structure_refinement 'SHELXL-2014/7 (Sheldrick, 2014)'
_computing_structure_solution 'SHELXS-2008 (Sheldrick, 2008)'
_diffrn_ambient_temperature 90(2)
_diffrn_detector_area_resol_mean 8.3
_diffrn_measured_fraction_theta_full 0.999
_diffrn_measured_fraction_theta_max 0.993
_diffrn_measurement_device_type 'Bruker ApexII'
_diffrn_measurement_method \w
_diffrn_radiation_type MoK\a
_diffrn_radiation_wavelength 0.71073
_diffrn_reflns_av_R_equivalents 0.0777
_diffrn_reflns_av_unetI/netI 0.0640
_diffrn_reflns_laue_measured_fraction_full 0.999
_diffrn_reflns_laue_measured_fraction_max 0.993
_diffrn_reflns_limit_h_max 13
_diffrn_reflns_limit_h_min -13
_diffrn_reflns_limit_k_max 27
_diffrn_reflns_limit_k_min -27
_diffrn_reflns_limit_l_max 13
_diffrn_reflns_limit_l_min -13
_diffrn_reflns_number 23193
_diffrn_reflns_point_group_measured_fraction_full 0.999
_diffrn_reflns_point_group_measured_fraction_max 0.993
_diffrn_reflns_theta_full 25.242
_diffrn_reflns_theta_max 26.018
_diffrn_reflns_theta_min 2.640
_diffrn_source 'fine-focus sealed tube'
_exptl_absorpt_coefficient_mu 6.480
_exptl_absorpt_correction_T_max 0.430
_exptl_absorpt_correction_T_min 0.213
_exptl_absorpt_correction_type multi-scan
_exptl_absorpt_process_details 'SADABS (Sheldrick, 2014)'
_exptl_crystal_colour black
_exptl_crystal_density_diffrn 2.236
_exptl_crystal_description block
_exptl_crystal_F_000 1628
_exptl_crystal_size_max 0.250
_exptl_crystal_size_mid 0.210
_exptl_crystal_size_min 0.060
_refine_diff_density_max 1.183
_refine_diff_density_min -1.334
_refine_diff_density_rms 0.185
_refine_ls_extinction_method none
_refine_ls_goodness_of_fit_ref 1.076
_refine_ls_hydrogen_treatment constr
_refine_ls_matrix_type full
_refine_ls_number_parameters 428
_refine_ls_number_reflns 5101
_refine_ls_number_restraints 324
_refine_ls_restrained_S_all 1.053
_refine_ls_R_factor_all 0.0646
_refine_ls_R_factor_gt 0.0524
_refine_ls_shift/su_max 0.000
_refine_ls_shift/su_mean 0.000
_refine_ls_structure_factor_coef Fsqd
_refine_ls_weighting_details 'w=1/[\s^2^(Fo^2^)+(0.0801P)^2^] where P=(Fo^2^+2Fc^2^)/3'
_refine_ls_weighting_scheme calc
_refine_ls_wR_factor_gt 0.1306
_refine_ls_wR_factor_ref 0.1367
_reflns_Friedel_coverage 0.000
_reflns_number_gt 4115
_reflns_number_total 5101
_reflns_threshold_expression 'I > 2\s(I)'
_cod_data_source_file cg5b00256_si_002.cif
_cod_data_source_block kbg79
_cod_database_code 4513053
_shelx_shelxl_version_number 2014/7
_shelx_space_group_comment
;
The symmetry employed for this shelxl refinement is uniquely defined
by the following loop, which should always be used as a source of
symmetry information in preference to the above space-group names.
They are only intended as comments.
;
_shelx_estimated_absorpt_t_min 0.294
_shelx_estimated_absorpt_t_max 0.697

loop_
_space_group_symop_operation_xyz
'x, y, z'
'-x, y+1/2, -z'
'-x, -y, -z'
'x, -y-1/2, z'

loop_
_atom_site_label
_atom_site_type_symbol
_atom_site_fract_x
_atom_site_fract_y
_atom_site_fract_z
_atom_site_U_iso_or_equiv
_atom_site_adp_type
_atom_site_occupancy
_atom_site_site_symmetry_order
_atom_site_calc_flag
_atom_site_refinement_flags_posn
_atom_site_refinement_flags_adp
_atom_site_refinement_flags_occupancy
C1 C 0.6059(12) 0.7500 0.1168(12) 0.025(2) Uani 1 2 d S TU P
C2 C 0.5498(12) 0.7500 -0.0051(12) 0.022(2) Uani 1 2 d S TU P
C3 C 0.4792(9) 0.6974(4) -0.0488(8) 0.0212(15) Uani 1 1 d . U .
C4 C 0.3680(9) 0.7175(4) -0.1175(8) 0.0221(16) Uani 1 1 d . U .
C5 C 0.2539(9) 0.6875(4) -0.1095(8) 0.0223(15) Uani 1 1 d . U .
C6 C 0.1361(9) 0.7187(4) -0.1023(8) 0.0227(16) Uani 1 1 d . U .
C7 C 0.0558(9) 0.6871(4) -0.0206(8) 0.0241(15) Uani 1 1 d . U .
C8 C -0.0294(8) 0.7170(4) 0.0551(8) 0.0241(16) Uani 1 1 d . U .
C9 C -0.0637(8) 0.6876(4) 0.1624(9) 0.0232(15) Uani 1 1 d . U .
C10 C -0.1062(8) 0.7190(4) 0.2706(9) 0.0259(16) Uani 1 1 d . U .
C11 C -0.0656(9) 0.6873(4) 0.3816(9) 0.0261(15) Uani 1 1 d . U .
C12 C -0.0249(9) 0.7178(4) 0.4872(9) 0.0238(17) Uani 1 1 d . U .
C13 C 0.0877(8) 0.6974(4) 0.5576(8) 0.0241(15) Uani 1 1 d . U .
C14 C 0.1548(13) 0.7500 0.6026(12) 0.024(2) Uani 1 2 d S TU P
C15 C 0.2871(13) 0.7500 0.6034(12) 0.024(2) Uani 1 2 d S TU P
C16 C 0.3566(9) 0.6991(4) 0.5643(9) 0.0252(16) Uani 1 1 d . U .
C17 C 0.4677(8) 0.7178(3) 0.5031(8) 0.0242(18) Uani 1 1 d . U .
C18 C 0.5174(9) 0.6855(4) 0.4024(9) 0.0238(16) Uani 1 1 d . U .
C19 C 0.5875(8) 0.7179(4) 0.3189(8) 0.0221(17) Uani 1 1 d . U .
C20 C 0.5986(8) 0.6980(4) 0.1922(8) 0.0248(16) Uani 1 1 d . U .
C21 C 0.5332(9) 0.6483(4) 0.1514(9) 0.0237(15) Uani 1 1 d . U .
C22 C 0.4716(9) 0.6482(4) 0.0293(8) 0.0233(15) Uani 1 1 d . U .
C23 C 0.3536(9) 0.6164(3) 0.0387(8) 0.0215(15) Uani 1 1 d . U .
C24 C 0.2455(9) 0.6355(4) -0.0306(9) 0.0237(15) Uani 1 1 d . U .
C25 C 0.1243(9) 0.6358(4) 0.0237(9) 0.0247(15) Uani 1 1 d . U .
C26 C 0.1083(8) 0.6138(3) 0.1449(8) 0.0237(15) Uani 1 1 d . U .
C27 C 0.0037(9) 0.6359(4) 0.2082(9) 0.0234(15) Uani 1 1 d . U .
C28 C 0.0040(9) 0.6361(3) 0.3412(9) 0.0242(15) Uani 1 1 d . U .
C29 C 0.1105(9) 0.6163(4) 0.4089(9) 0.0253(15) Uani 1 1 d . U .
C30 C 0.1523(10) 0.6481(4) 0.5219(9) 0.0243(15) Uani 1 1 d . U .
C31 C 0.2901(9) 0.6477(3) 0.5229(8) 0.0227(14) Uani 1 1 d . U .
C32 C 0.3336(9) 0.6169(4) 0.4160(9) 0.0240(15) Uani 1 1 d . U .
C33 C 0.4457(9) 0.6323(3) 0.3601(9) 0.0224(14) Uani 1 1 d . U .
C34 C 0.4531(8) 0.6168(3) 0.2339(9) 0.0226(14) Uani 1 1 d . U .
C35 C 0.3431(9) 0.5968(3) 0.1627(8) 0.0218(15) Uani 1 1 d . U .
C36 C 0.2228(10) 0.5930(3) 0.2156(9) 0.0232(13) Uani 1 1 d . U .
C37 C 0.2220(9) 0.5968(4) 0.3470(9) 0.0242(15) Uani 1 1 d . U .
C44 C 0.7375(14) 0.7500 0.7196(14) 0.032(3) Uani 1 2 d S T P
S1 S 0.7357(5) 0.68212(13) 0.7160(5) 0.0851(13) Uani 1 1 d . . .
Br1 Br 0.27665(10) 0.43738(4) 0.05942(10) 0.0251(2) Uani 1 1 d . U .
Br2 Br 0.05380(10) 0.44521(4) 0.27643(10) 0.0261(2) Uani 1 1 d . U .
C38 C 0.1176(9) 0.4730(3) 0.0270(9) 0.0208(19) Uani 1 1 d . U .
C39 C 0.0244(9) 0.4759(3) 0.1157(8) 0.0145(16) Uani 1 1 d . U .
C40 C -0.0914(9) 0.5026(4) 0.0881(8) 0.0155(14) Uani 1 1 d . U .
H40 H -0.1528 0.5039 0.1501 0.019 Uiso 1 1 calc R U .
Br3 Br 0.59239(10) 0.45953(3) 0.22837(9) 0.0203(2) Uani 1 1 d . . .
Br4 Br 0.22341(10) 0.45221(4) 0.58487(10) 0.0246(2) Uani 1 1 d . . .
C41 C 0.5414(9) 0.4840(4) 0.3829(8) 0.019(2) Uani 1 1 d . . .
C42 C 0.4219(8) 0.4654(3) 0.4223(9) 0.0167(15) Uani 1 1 d . . .
H42 H 0.3688 0.4419 0.3678 0.020 Uiso 1 1 calc R U .
C43 C 0.3830(9) 0.4809(3) 0.5373(8) 0.014(2) Uani 1 1 d . . .

loop_
_atom_site_aniso_label
_atom_site_aniso_U_11
_atom_site_aniso_U_22
_atom_site_aniso_U_33
_atom_site_aniso_U_23
_atom_site_aniso_U_13
_atom_site_aniso_U_12
C1 0.019(4) 0.029(4) 0.026(4) 0.000 -0.004(4) 0.000
C2 0.022(4) 0.022(4) 0.022(4) 0.000 0.004(4) 0.000
C3 0.027(3) 0.020(3) 0.017(3) -0.002(3) 0.003(3) 0.003(3)
C4 0.029(4) 0.022(3) 0.015(3) -0.005(3) -0.002(3) 0.003(3)
C5 0.031(3) 0.019(3) 0.015(3) -0.007(3) -0.008(3) 0.002(3)
C6 0.031(4) 0.021(3) 0.015(3) -0.007(3) -0.012(3) 0.000(3)
C7 0.029(3) 0.019(3) 0.023(3) -0.004(3) -0.015(3) -0.005(3)
C8 0.022(3) 0.023(3) 0.026(4) 0.001(3) -0.017(3) -0.003(3)
C9 0.019(3) 0.021(3) 0.030(3) -0.001(3) -0.006(3) -0.010(3)
C10 0.019(3) 0.027(3) 0.032(4) 0.002(3) -0.006(3) -0.008(3)
C11 0.021(3) 0.023(3) 0.033(3) 0.004(3) -0.003(3) -0.007(3)
C12 0.023(4) 0.022(3) 0.027(4) 0.006(3) 0.004(3) -0.003(3)
C13 0.029(3) 0.023(3) 0.021(3) 0.009(3) 0.000(3) -0.005(3)
C14 0.029(4) 0.025(4) 0.017(4) 0.000 -0.006(4) 0.000
C15 0.031(4) 0.023(4) 0.016(4) 0.000 -0.009(4) 0.000
C16 0.030(3) 0.022(3) 0.023(3) 0.005(3) -0.011(3) 0.002(3)
C17 0.023(4) 0.024(3) 0.024(4) 0.003(3) -0.018(3) 0.006(3)
C18 0.023(3) 0.022(3) 0.025(3) 0.003(3) -0.014(3) 0.008(3)
C19 0.014(3) 0.026(3) 0.026(4) 0.002(3) -0.010(3) 0.007(3)
C20 0.018(3) 0.028(3) 0.028(3) -0.003(3) -0.003(3) 0.006(3)
C21 0.023(3) 0.018(3) 0.029(3) 0.001(3) -0.001(3) 0.009(3)
C22 0.029(3) 0.017(3) 0.025(3) -0.003(3) 0.002(3) 0.006(3)
C23 0.031(3) 0.008(3) 0.026(3) -0.005(3) -0.002(3) 0.005(3)
C24 0.032(3) 0.012(3) 0.026(3) -0.009(3) -0.006(3) 0.000(3)
C25 0.032(3) 0.014(3) 0.028(3) -0.007(3) -0.009(3) -0.007(3)
C26 0.030(3) 0.011(3) 0.030(3) -0.003(3) -0.006(3) -0.008(3)
C27 0.022(3) 0.016(3) 0.032(3) -0.001(3) -0.006(3) -0.011(3)
C28 0.025(3) 0.016(3) 0.032(3) 0.005(3) 0.001(3) -0.012(3)
C29 0.031(3) 0.014(3) 0.032(3) 0.006(3) 0.001(3) -0.006(3)
C30 0.030(3) 0.018(3) 0.025(3) 0.009(3) 0.000(3) -0.003(3)
C31 0.029(3) 0.015(3) 0.023(3) 0.007(3) -0.004(3) 0.000(3)
C32 0.033(3) 0.011(3) 0.028(3) 0.005(3) -0.010(3) 0.007(3)
C33 0.027(3) 0.011(3) 0.028(3) 0.005(3) -0.010(3) 0.010(3)
C34 0.026(3) 0.012(3) 0.029(3) 0.004(3) -0.005(3) 0.010(3)
C35 0.030(3) 0.005(3) 0.029(3) -0.001(3) -0.005(3) 0.006(3)
C36 0.033(3) 0.006(2) 0.030(3) 0.000(3) -0.001(3) -0.001(3)
C37 0.034(3) 0.008(3) 0.030(3) 0.005(3) -0.002(3) 0.001(3)
C44 0.029(9) 0.039(7) 0.027(8) 0.000 -0.004(5) 0.000
S1 0.118(4) 0.0286(15) 0.112(4) 0.0254(19) 0.041(2) 0.0260(19)
Br1 0.0228(6) 0.0219(4) 0.0300(7) 0.0028(4) -0.0062(4) 0.0071(4)
Br2 0.0335(7) 0.0230(4) 0.0213(6) 0.0060(4) -0.0047(4) 0.0055(4)
C38 0.027(5) 0.003(3) 0.031(5) -0.005(3) -0.011(4) 0.000(3)
C39 0.023(4) 0.005(3) 0.016(4) 0.002(3) -0.006(3) -0.004(3)
C40 0.025(5) 0.008(3) 0.013(5) -0.005(3) -0.003(3) 0.000(3)
Br3 0.0237(6) 0.0184(4) 0.0182(6) -0.0044(4) -0.0037(4) -0.0018(4)
Br4 0.0227(6) 0.0295(5) 0.0212(6) -0.0028(4) -0.0028(4) -0.0092(4)
C41 0.030(6) 0.010(4) 0.016(5) 0.004(3) -0.004(4) 0.001(4)
C42 0.021(6) 0.009(3) 0.020(6) 0.008(4) -0.008(3) -0.003(4)
C43 0.025(5) 0.006(4) 0.010(4) 0.000(3) -0.006(4) -0.001(3)

loop_
_atom_type_symbol
_atom_type_description
_atom_type_scat_dispersion_real
_atom_type_scat_dispersion_imag
_atom_type_scat_source
C C 0.0033 0.0016 'International Tables Vol C Tables 4.2.6.8 and 6.1.1.4'
H H 0.0000 0.0000 'International Tables Vol C Tables 4.2.6.8 and 6.1.1.4'
Br Br -0.2901 2.4595 'International Tables Vol C Tables 4.2.6.8 and 6.1.1.4'
S S 0.1246 0.1234 'International Tables Vol C Tables 4.2.6.8 and 6.1.1.4'

loop_
_geom_angle_atom_site_label_1
_geom_angle_atom_site_label_2
_geom_angle_atom_site_label_3
_geom_angle
_geom_angle_site_symmetry_1
_geom_angle_site_symmetry_3
C2 C1 C20 119.4(6) . 4_575
C2 C1 C20 119.4(6) . .
C20 C1 C20 110.4(11) 4_575 .
C1 C2 C3 119.0(7) . 4_575
C1 C2 C3 119.0(7) . .
C3 C2 C3 107.4(11) 4_575 .
C22 C3 C4 119.2(9) . .
C22 C3 C2 119.5(8) . .
C4 C3 C2 107.9(8) . .
C5 C4 C3 121.0(8) . .
C5 C4 C4 118.9(5) . 4_575
C3 C4 C4 108.3(5) . 4_575
C4 C5 C6 122.0(8) . .
C4 C5 C24 120.3(8) . .
C6 C5 C24 106.6(8) . .
C6 C6 C7 119.7(5) 4_575 .
C6 C6 C5 119.1(5) 4_575 .
C7 C6 C5 109.5(7) . .
C8 C7 C25 121.6(8) . .
C8 C7 C6 121.8(7) . .
C25 C7 C6 106.9(8) . .
C9 C8 C7 116.5(8) . .
C9 C8 C8 118.5(5) . 4_575
C7 C8 C8 118.4(5) . 4_575
C8 C9 C27 121.3(9) . .
C8 C9 C10 122.1(8) . .
C27 C9 C10 107.0(8) . .
C10 C10 C11 119.8(5) 4_575 .
C10 C10 C9 119.3(5) 4_575 .
C11 C10 C9 109.0(8) . .
C12 C11 C10 120.2(8) . .
C12 C11 C28 119.7(8) . .
C10 C11 C28 106.8(8) . .
C11 C12 C12 119.9(5) . 4_575
C11 C12 C13 119.2(8) . .
C12 C12 C13 108.3(5) 4_575 .
C30 C13 C14 120.4(9) . .
C30 C13 C12 121.5(8) . .
C14 C13 C12 107.2(8) . .
C15 C14 C13 118.6(7) . 4_575
C15 C14 C13 118.6(7) . .
C13 C14 C13 109.0(11) 4_575 .
C14 C15 C16 121.9(6) . 4_575
C14 C15 C16 121.9(6) . .
C16 C15 C16 105.7(12) 4_575 .
C31 C16 C15 118.9(9) . .
C31 C16 C17 120.4(9) . .
C15 C16 C17 110.2(8) . .
C18 C17 C16 122.5(8) . .
C18 C17 C17 120.7(5) . 4_575
C16 C17 C17 107.0(5) . 4_575
C19 C18 C17 116.6(8) . .
C19 C18 C33 120.7(8) . .
C17 C18 C33 116.1(9) . .
C18 C19 C20 120.7(8) . .
C18 C19 C19 121.5(5) . 4_575
C20 C19 C19 108.2(5) . 4_575
C21 C20 C1 121.8(8) . .
C21 C20 C19 119.3(9) . .
C1 C20 C19 106.6(8) . .
C20 C21 C22 119.7(8) . .
C20 C21 C34 120.7(9) . .
C22 C21 C34 107.2(8) . .
C3 C22 C21 120.5(8) . .
C3 C22 C23 120.4(8) . .
C21 C22 C23 107.5(8) . .
C35 C23 C24 119.5(9) . .
C35 C23 C22 109.0(8) . .
C24 C23 C22 120.3(8) . .
C23 C24 C25 121.2(8) . .
C23 C24 C5 118.8(8) . .
C25 C24 C5 108.1(8) . .
C26 C25 C7 120.4(9) . .
C26 C25 C24 121.2(8) . .
C7 C25 C24 108.9(8) . .
C25 C26 C27 116.6(8) . .
C25 C26 C36 116.7(9) . .
C27 C26 C36 120.9(8) . .
C26 C27 C28 120.8(8) . .
C26 C27 C9 120.7(8) . .
C28 C27 C9 108.4(8) . .
C29 C28 C27 119.0(9) . .
C29 C28 C11 121.1(8) . .
C27 C28 C11 108.9(8) . .
C28 C29 C37 121.6(8) . .
C28 C29 C30 119.1(8) . .
C37 C29 C30 107.5(8) . .
C13 C30 C29 119.4(9) . .
C13 C30 C31 121.2(8) . .
C29 C30 C31 105.7(8) . .
C16 C31 C32 117.9(9) . .
C16 C31 C30 118.9(8) . .
C32 C31 C30 110.9(8) . .
C33 C32 C31 122.3(8) . .
C33 C32 C37 123.9(8) . .
C31 C32 C37 105.7(8) . .
C34 C33 C32 115.8(8) . .
C34 C33 C18 116.5(8) . .
C32 C33 C18 120.5(8) . .
C33 C34 C35 120.4(9) . .
C33 C34 C21 121.8(8) . .
C35 C34 C21 108.7(8) . .
C23 C35 C36 120.3(8) . .
C23 C35 C34 107.6(8) . .
C36 C35 C34 122.3(8) . .
C37 C36 C35 116.0(8) . .
C37 C36 C26 116.6(10) . .
C35 C36 C26 120.9(8) . .
C36 C37 C32 119.1(9) . .
C36 C37 C29 121.0(8) . .
C32 C37 C29 110.1(8) . .
S1 C44 S1 176.8(10) 4_575 .
C40 C38 C39 117.9(9) 3_565 .
C40 C38 Br1 118.7(8) 3_565 .
C39 C38 Br1 123.5(8) . .
C40 C39 C38 121.6(9) . .
C40 C39 Br2 117.7(7) . .
C38 C39 Br2 120.7(8) . .
C38 C40 C39 120.5(7) 3_565 .
C38 C40 H40 119.7 3_565 .
C39 C40 H40 119.7 . .
C43 C41 C42 119.1(9) 3_666 .
C43 C41 Br3 122.1(9) 3_666 .
C42 C41 Br3 118.8(7) . .
C43 C42 C41 120.4(6) . .
C43 C42 H42 119.8 . .
C41 C42 H42 119.8 . .
C42 C43 C41 120.4(10) . 3_666
C42 C43 Br4 117.8(6) . .
C41 C43 Br4 121.8(8) 3_666 .

loop_
_geom_bond_atom_site_label_1
_geom_bond_atom_site_label_2
_geom_bond_distance
_geom_bond_site_symmetry_2
C1 C2 1.404(18) .
C1 C20 1.419(11) 4_575
C1 C20 1.419(11) .
C2 C3 1.461(11) 4_575
C2 C3 1.461(11) .
C3 C22 1.387(12) .
C3 C4 1.433(12) .
C4 C5 1.392(13) .
C4 C4 1.454(17) 4_575
C5 C6 1.439(12) .
C5 C24 1.442(12) .
C6 C6 1.401(16) 4_575
C6 C7 1.434(13) .
C7 C8 1.409(13) .
C7 C25 1.428(12) .
C8 C9 1.382(13) .
C8 C8 1.479(16) 4_575
C9 C27 1.435(12) .
C9 C10 1.440(13) .
C10 C10 1.389(17) 4_575
C10 C11 1.429(12) .
C11 C12 1.369(13) .
C11 C28 1.441(13) .
C12 C12 1.444(17) 4_575
C12 C13 1.457(12) .
C13 C30 1.363(13) .
C13 C14 1.447(11) .
C14 C15 1.404(19) .
C14 C13 1.447(11) 4_575
C15 C16 1.430(12) 4_575
C15 C16 1.430(12) .
C16 C31 1.411(11) .
C16 C17 1.437(13) .
C17 C18 1.415(13) .
C17 C17 1.441(15) 4_575
C18 C19 1.390(13) .
C18 C33 1.474(12) .
C19 C20 1.432(13) .
C19 C19 1.437(17) 4_575
C20 C21 1.372(13) .
C21 C22 1.429(13) .
C21 C34 1.437(13) .
C22 C23 1.449(13) .
C23 C35 1.401(13) .
C23 C24 1.402(12) .
C24 C25 1.435(13) .
C25 C26 1.400(13) .
C26 C27 1.415(13) .
C26 C36 1.476(11) .
C27 C28 1.417(13) .
C28 C29 1.386(13) .
C29 C37 1.449(13) .
C29 C30 1.450(13) .
C30 C31 1.463(14) .
C31 C32 1.426(13) .
C32 C33 1.399(13) .
C32 C37 1.438(12) .
C33 C34 1.395(13) .
C34 C35 1.436(12) .
C35 C36 1.422(14) .
C36 C37 1.403(13) .
C44 S1 1.521(3) 4_575
C44 S1 1.521(3) .
Br1 C38 1.886(9) .
Br2 C39 1.858(9) .
C38 C40 1.359(13) 3_565
C38 C39 1.400(11) .
C39 C40 1.387(13) .
C40 C38 1.359(13) 3_565
C40 H40 0.9500 .
Br3 C41 1.840(9) .
Br4 C43 1.902(9) .
C41 C43 1.387(9) 3_666
C41 C42 1.417(13) .
C42 C43 1.356(13) .
C42 H42 0.9500 .
C43 C41 1.387(9) 3_666

loop_
_geom_torsion_atom_site_label_1
_geom_torsion_atom_site_label_2
_geom_torsion_atom_site_label_3
_geom_torsion_atom_site_label_4
_geom_torsion
_geom_torsion_site_symmetry_1
_geom_torsion_site_symmetry_4
C20 C1 C2 C3 -3.3(17) 4_575 4_575
C20 C1 C2 C3 137.7(10) . 4_575
C20 C1 C2 C3 -137.7(10) 4_575 .
C20 C1 C2 C3 3.3(17) . .
C1 C2 C3 C22 -1.6(16) . .
C3 C2 C3 C22 -140.7(8) 4_575 .
C1 C2 C3 C4 139.0(11) . .
C3 C2 C3 C4 -0.1(14) 4_575 .
C22 C3 C4 C5 -1.8(13) . .
C2 C3 C4 C5 -142.5(9) . .
C22 C3 C4 C4 140.8(7) . 4_575
C2 C3 C4 C4 0.0(9) . 4_575
C3 C4 C5 C6 139.3(9) . .
C4 C4 C5 C6 0.6(10) 4_575 .
C3 C4 C5 C24 0.5(13) . .
C4 C4 C5 C24 -138.3(6) 4_575 .
C4 C5 C6 C6 -0.6(10) . 4_575
C24 C5 C6 C6 143.1(5) . 4_575
C4 C5 C6 C7 -143.6(8) . .
C24 C5 C6 C7 0.1(9) . .
C6 C6 C7 C8 3.8(10) 4_575 .
C5 C6 C7 C8 146.5(8) . .
C6 C6 C7 C25 -142.6(5) 4_575 .
C5 C6 C7 C25 0.2(8) . .
C25 C7 C8 C9 -13.4(12) . .
C6 C7 C8 C9 -154.9(7) . .
C25 C7 C8 C8 137.8(6) . 4_575
C6 C7 C8 C8 -3.7(10) . 4_575
C7 C8 C9 C27 13.0(12) . .
C8 C8 C9 C27 -138.1(6) 4_575 .
C7 C8 C9 C10 154.8(8) . .
C8 C8 C9 C10 3.7(10) 4_575 .
C8 C9 C10 C10 -3.7(10) . 4_575
C27 C9 C10 C10 142.8(5) . 4_575
C8 C9 C10 C11 -146.4(8) . .
C27 C9 C10 C11 0.1(9) . .
C10 C10 C11 C12 -1.0(11) 4_575 .
C9 C10 C11 C12 141.5(9) . .
C10 C10 C11 C28 -141.8(5) 4_575 .
C9 C10 C11 C28 0.7(10) . .
C10 C11 C12 C12 1.0(11) . 4_575
C28 C11 C12 C12 136.8(6) . 4_575
C10 C11 C12 C13 -136.4(9) . .
C28 C11 C12 C13 -0.6(13) . .
C11 C12 C13 C30 -1.1(14) . .
C12 C12 C13 C30 -143.0(7) 4_575 .
C11 C12 C13 C14 143.0(10) . .
C12 C12 C13 C14 1.2(9) 4_575 .
C30 C13 C14 C15 2.8(15) . .
C12 C13 C14 C15 -141.8(10) . .
C30 C13 C14 C13 142.7(8) . 4_575
C12 C13 C14 C13 -1.9(14) . 4_575
C13 C14 C15 C16 1.7(17) 4_575 4_575
C13 C14 C15 C16 137.8(10) . 4_575
C13 C14 C15 C16 -137.8(10) 4_575 .
C13 C14 C15 C16 -1.7(17) . .
C14 C15 C16 C31 0.6(16) . .
C16 C15 C16 C31 -144.6(7) 4_575 .
C14 C15 C16 C17 145.6(10) . .
C16 C15 C16 C17 0.5(13) 4_575 .
C31 C16 C17 C18 -1.7(11) . .
C15 C16 C17 C18 -146.1(9) . .
C31 C16 C17 C17 144.1(6) . 4_575
C15 C16 C17 C17 -0.3(8) . 4_575
C16 C17 C18 C19 153.9(8) . .
C17 C17 C18 C19 12.6(9) 4_575 .
C16 C17 C18 C33 2.2(11) . .
C17 C17 C18 C33 -139.2(5) 4_575 .
C17 C18 C19 C20 -154.7(7) . .
C33 C18 C19 C20 -4.3(12) . .
C17 C18 C19 C19 -12.7(9) . 4_575
C33 C18 C19 C19 137.7(6) . 4_575
C2 C1 C20 C21 -3.0(17) . .
C20 C1 C20 C21 141.3(8) 4_575 .
C2 C1 C20 C19 -144.7(11) . .
C20 C1 C20 C19 -0.5(14) 4_575 .
C18 C19 C20 C21 3.8(12) . .
C19 C19 C20 C21 -142.6(7) 4_575 .
C18 C19 C20 C1 146.7(9) . .
C19 C19 C20 C1 0.3(8) 4_575 .
C1 C20 C21 C22 0.7(15) . .
C19 C20 C21 C22 137.9(9) . .
C1 C20 C21 C34 -136.5(10) . .
C19 C20 C21 C34 0.7(12) . .
C4 C3 C22 C21 -136.8(9) . .
C2 C3 C22 C21 -0.6(14) . .
C4 C3 C22 C23 1.7(13) . .
C2 C3 C22 C23 138.0(10) . .
C20 C21 C22 C3 1.1(14) . .
C34 C21 C22 C3 143.4(8) . .
C20 C21 C22 C23 -142.2(9) . .
C34 C21 C22 C23 0.1(9) . .
C3 C22 C23 C35 -144.0(8) . .
C21 C22 C23 C35 -0.7(9) . .
C3 C22 C23 C24 -0.5(13) . .
C21 C22 C23 C24 142.8(8) . .
C35 C23 C24 C25 0.7(12) . .
C22 C23 C24 C25 -139.2(9) . .
C35 C23 C24 C5 139.0(9) . .
C22 C23 C24 C5 -0.8(12) . .
C4 C5 C24 C23 0.8(12) . .
C6 C5 C24 C23 -143.6(8) . .
C4 C5 C24 C25 144.1(8) . .
C6 C5 C24 C25 -0.3(9) . .
C8 C7 C25 C26 0.0(12) . .
C6 C7 C25 C26 146.5(8) . .
C8 C7 C25 C24 -146.8(8) . .
C6 C7 C25 C24 -0.4(9) . .
C23 C24 C25 C26 -3.9(12) . .
C5 C24 C25 C26 -146.1(8) . .
C23 C24 C25 C7 142.6(8) . .
C5 C24 C25 C7 0.5(9) . .
C7 C25 C26 C27 13.5(11) . .
C24 C25 C26 C27 156.3(7) . .
C7 C25 C26 C36 -140.0(8) . .
C24 C25 C26 C36 2.8(11) . .
C25 C26 C27 C28 -155.2(7) . .
C36 C26 C27 C28 -2.9(12) . .
C25 C26 C27 C9 -13.9(11) . .
C36 C26 C27 C9 138.4(8) . .
C8 C9 C27 C26 0.5(12) . .
C10 C9 C27 C26 -146.3(8) . .
C8 C9 C27 C28 146.0(8) . .
C10 C9 C27 C28 -0.8(9) . .
C26 C27 C28 C29 2.4(12) . .
C9 C27 C28 C29 -143.1(8) . .
C26 C27 C28 C11 146.7(8) . .
C9 C27 C28 C11 1.2(10) . .
C12 C11 C28 C29 1.2(13) . .
C10 C11 C28 C29 142.3(9) . .
C12 C11 C28 C27 -142.2(9) . .
C10 C11 C28 C27 -1.2(10) . .
C27 C28 C29 C37 1.3(12) . .
C11 C28 C29 C37 -138.6(9) . .
C27 C28 C29 C30 139.7(8) . .
C11 C28 C29 C30 -0.2(13) . .
C14 C13 C30 C29 -137.4(10) . .
C12 C13 C30 C29 2.1(14) . .
C14 C13 C30 C31 -2.6(14) . .
C12 C13 C30 C31 136.9(9) . .
C28 C29 C30 C13 -1.4(13) . .
C37 C29 C30 C13 142.1(9) . .
C28 C29 C30 C31 -142.4(8) . .
C37 C29 C30 C31 1.2(9) . .
C15 C16 C31 C32 138.8(10) . .
C17 C16 C31 C32 -2.6(11) . .
C15 C16 C31 C30 -0.3(13) . .
C17 C16 C31 C30 -141.7(8) . .
C13 C30 C31 C16 1.4(13) . .
C29 C30 C31 C16 141.4(8) . .
C13 C30 C31 C32 -140.3(9) . .
C29 C30 C31 C32 -0.3(9) . .
C16 C31 C32 C33 6.7(12) . .
C30 C31 C32 C33 148.8(8) . .
C16 C31 C32 C37 -142.9(8) . .
C30 C31 C32 C37 -0.8(9) . .
C31 C32 C33 C34 -155.5(7) . .
C37 C32 C33 C34 -11.5(12) . .
C31 C32 C33 C18 -6.3(12) . .
C37 C32 C33 C18 137.7(8) . .
C19 C18 C33 C34 0.3(11) . .
C17 C18 C33 C34 150.8(7) . .
C19 C18 C33 C32 -148.7(9) . .
C17 C18 C33 C32 1.8(11) . .
C32 C33 C34 C35 11.2(11) . .
C18 C33 C34 C35 -139.2(8) . .
C32 C33 C34 C21 154.7(8) . .
C18 C33 C34 C21 4.2(11) . .
C20 C21 C34 C33 -4.8(13) . .
C22 C21 C34 C33 -146.7(8) . .
C20 C21 C34 C35 142.3(8) . .
C22 C21 C34 C35 0.5(9) . .
C24 C23 C35 C36 3.5(11) . .
C22 C23 C35 C36 147.4(8) . .
C24 C23 C35 C34 -142.9(8) . .
C22 C23 C35 C34 1.0(9) . .
C33 C34 C35 C23 146.8(7) . .
C21 C34 C35 C23 -0.9(9) . .
C33 C34 C35 C36 1.2(11) . .
C21 C34 C35 C36 -146.5(7) . .
C23 C35 C36 C37 -155.3(8) . .
C34 C35 C36 C37 -13.9(11) . .
C23 C35 C36 C26 -4.6(11) . .
C34 C35 C36 C26 136.8(8) . .
C25 C26 C36 C37 151.9(8) . .
C27 C26 C36 C37 -0.4(11) . .
C25 C26 C36 C35 1.4(10) . .
C27 C26 C36 C35 -150.9(8) . .
C35 C36 C37 C32 13.6(11) . .
C26 C36 C37 C32 -138.4(8) . .
C35 C36 C37 C29 156.0(8) . .
C26 C36 C37 C29 4.1(12) . .
C33 C32 C37 C36 -1.2(13) . .
C31 C32 C37 C36 147.7(8) . .
C33 C32 C37 C29 -147.4(8) . .
C31 C32 C37 C29 1.5(9) . .
C28 C29 C37 C36 -4.7(13) . .
C30 C29 C37 C36 -147.2(8) . .
C28 C29 C37 C32 140.7(8) . .
C30 C29 C37 C32 -1.7(9) . .
C40 C38 C39 C40 0.0(15) 3_565 .
Br1 C38 C39 C40 179.8(6) . .
C40 C38 C39 Br2 -178.5(5) 3_565 .
Br1 C38 C39 Br2 1.2(11) . .
C38 C39 C40 C38 0.0(16) . 3_565
Br2 C39 C40 C38 178.6(6) . 3_565
C43 C41 C42 C43 -1.0(11) 3_666 .
Br3 C41 C42 C43 177.8(6) . .
C41 C42 C43 C41 1.0(11) . 3_666
C41 C42 C43 Br4 -178.3(6) . .
